data_4117594
loop_
_publ_author_name
'Gregory L. Adams'
'Patrick J. Carroll'
'Amos B. Smith'

_publ_section_title
;
 Total Synthesis of (+)-Scholarisine A
;
_journal_name_full 'Journal of the American Chemical Society'
_journal_page_first 4037
_journal_page_last 4040
_journal_paper_doi 10.1021/ja211840k
_journal_volume 134
_journal_year 2012
_chemical_absolute_configuration syn
_chemical_formula_sum 'C10 H11 N O2'
_chemical_formula_weight 177.20
_space_group_IT_number 19
_symmetry_cell_setting orthorhombic
_symmetry_Int_Tables_number 19
_symmetry_space_group_name_Hall 'P 2ac 2ab'
_symmetry_space_group_name_H-M 'P 21 21 21'
_atom_sites_solution_hydrogens geom
_atom_sites_solution_primary direct
_audit_creation_method SHELXL-97
_cell_angle_alpha 90.00
_cell_angle_beta 90.00
_cell_angle_gamma 90.00
_cell_formula_units_Z 4
_cell_length_a 6.1390(4)
_cell_length_b 11.7027(8)
_cell_length_c 12.4248(9)
_cell_measurement_temperature 143(1)
_cell_volume 892.63(11)
_computing_data_collection 'Bruker APEX2'
_computing_data_reduction 'Bruker SAINT'
_computing_structure_refinement 'SHELXL-97 (Sheldrick, 2008)'
_computing_structure_solution 'SHELXS-97 (Sheldrick, 2008)'
_diffrn_ambient_temperature 143(1)
_diffrn_measured_fraction_theta_full 0.999
_diffrn_measured_fraction_theta_max 0.999
_diffrn_measurement_device 'CCD Area Detector'
_diffrn_measurement_device_type 'Bruker APEXII'
_diffrn_measurement_method 'phi and omega scans'
_diffrn_radiation_monochromator graphite
_diffrn_radiation_source 'sealed tube'
_diffrn_radiation_type MoK\a
_diffrn_radiation_wavelength 0.71073
_diffrn_reflns_av_R_equivalents 0.0166
_diffrn_reflns_av_sigmaI/netI 0.0073
_diffrn_reflns_limit_h_max 7
_diffrn_reflns_limit_h_min -7
_diffrn_reflns_limit_k_max 13
_diffrn_reflns_limit_k_min -13
_diffrn_reflns_limit_l_max 14
_diffrn_reflns_limit_l_min -14
_diffrn_reflns_number 19116
_diffrn_reflns_theta_full 25.05
_diffrn_reflns_theta_max 25.05
_diffrn_reflns_theta_min 2.39
_exptl_absorpt_coefficient_mu 0.093
_exptl_absorpt_correction_T_max 0.7452
_exptl_absorpt_correction_T_min 0.7034
_exptl_absorpt_correction_type multi-scan
_exptl_absorpt_process_details '(SADABS; Sheldrick, 2007)'
_exptl_crystal_density_diffrn 1.319
_exptl_crystal_F_000 376
_exptl_crystal_size_max 0.35
_exptl_crystal_size_mid 0.20
_exptl_crystal_size_min 0.18
_refine_diff_density_max 0.136
_refine_diff_density_min -0.111
_refine_diff_density_rms 0.028
_refine_ls_extinction_method none
_refine_ls_goodness_of_fit_ref 1.083
_refine_ls_hydrogen_treatment constr
_refine_ls_matrix_type full
_refine_ls_number_parameters 119
_refine_ls_number_reflns 1582
_refine_ls_number_restraints 0
_refine_ls_restrained_S_all 1.083
_refine_ls_R_factor_all 0.0237
_refine_ls_R_factor_gt 0.0231
_refine_ls_shift/su_max 0.000
_refine_ls_shift/su_mean 0.000
_refine_ls_structure_factor_coef Fsqd
_refine_ls_weighting_details 'calc w=1/[\s^2^(Fo^2^)+(0.0359P)^2^+0.1194P] where P=(Fo^2^+2Fc^2^)/3'
_refine_ls_weighting_scheme calc
_refine_ls_wR_factor_gt 0.0615
_refine_ls_wR_factor_ref 0.0622
_reflns_number_gt 1554
_reflns_number_total 1582
_reflns_threshold_expression >2sigma(I)
_cod_data_source_file ja211840k_si_007.cif
_cod_data_source_block UP1333-Cmpd(+)-16
_cod_original_sg_symbol_H-M 'P 21 21 21 '
_cod_database_code 4117594

loop_
_symmetry_equiv_pos_as_xyz
'x, y, z'
'x+1/2, -y+1/2, -z'
'-x, y+1/2, -z+1/2'
'-x+1/2, -y, z+1/2'

loop_
_atom_site_label
_atom_site_type_symbol
_atom_site_fract_x
_atom_site_fract_y
_atom_site_fract_z
_atom_site_U_iso_or_equiv
_atom_site_adp_type
_atom_site_occupancy
_atom_site_symmetry_multiplicity
_atom_site_calc_flag
_atom_site_refinement_flags
C1 C 0.48269(16) 0.29091(9) 0.53911(9) 0.0243(2) Uani 1 1 d .
C2 C 0.51820(17) 0.38319(8) 0.45435(8) 0.0214(2) Uani 1 1 d .
H2 H 0.6758 0.3955 0.4500 0.028 Uiso 1 1 calc R
C3 C 0.41539(17) 0.50065(8) 0.47727(9) 0.0240(2) Uani 1 1 d .
H3 H 0.2583 0.4960 0.4639 0.032 Uiso 1 1 calc R
C4 C 0.5123(2) 0.59258(9) 0.40486(9) 0.0299(3) Uani 1 1 d .
H4a H 0.5223 0.5634 0.3320 0.040 Uiso 1 1 calc R
H4b H 0.4157 0.6582 0.4039 0.040 Uiso 1 1 calc R
C5 C 0.7345(2) 0.63014(10) 0.44136(10) 0.0333(3) Uani 1 1 d .
H5 H 0.8199 0.6720 0.3937 0.044 Uiso 1 1 calc R
C6 C 0.8150(2) 0.60684(9) 0.53761(11) 0.0344(3) Uani 1 1 d .
H6 H 0.9549 0.6324 0.5534 0.046 Uiso 1 1 calc R
C7 C 0.6952(2) 0.54201(11) 0.62255(10) 0.0350(3) Uani 1 1 d .
H7a H 0.7093 0.5820 0.6906 0.047 Uiso 1 1 calc R
H7b H 0.7613 0.4672 0.6308 0.047 Uiso 1 1 calc R
C8 C 0.45256(19) 0.52715(10) 0.59626(9) 0.0292(3) Uani 1 1 d .
H8 H 0.3791 0.5995 0.6125 0.039 Uiso 1 1 calc R
C9 C 0.3476(2) 0.43545(11) 0.66343(10) 0.0353(3) Uani 1 1 d .
H9a H 0.3747 0.4515 0.7388 0.047 Uiso 1 1 calc R
H9b H 0.1914 0.4376 0.6521 0.047 Uiso 1 1 calc R
C10 C 0.45041(18) 0.33886(9) 0.34920(9) 0.0255(2) Uani 1 1 d .
N1 N 0.39561(19) 0.30812(9) 0.26635(8) 0.0385(3) Uani 1 1 d .
O1 O 0.42743(14) 0.32061(7) 0.63860(6) 0.0330(2) Uani 1 1 d .
O2 O 0.51786(13) 0.19175(6) 0.51917(7) 0.0309(2) Uani 1 1 d .

loop_
_atom_site_aniso_label
_atom_site_aniso_U_11
_atom_site_aniso_U_22
_atom_site_aniso_U_33
_atom_site_aniso_U_23
_atom_site_aniso_U_13
_atom_site_aniso_U_12
C1 0.0151(5) 0.0271(5) 0.0306(5) 0.0044(4) -0.0010(4) 0.0001(4)
C2 0.0192(5) 0.0197(5) 0.0252(5) -0.0012(4) 0.0008(4) -0.0002(4)
C3 0.0212(5) 0.0210(5) 0.0299(6) -0.0036(4) -0.0041(4) 0.0034(4)
C4 0.0349(6) 0.0211(5) 0.0337(6) 0.0003(4) -0.0068(5) 0.0014(5)
C5 0.0334(6) 0.0201(5) 0.0465(7) 0.0010(5) -0.0014(6) -0.0031(5)
C6 0.0279(6) 0.0249(6) 0.0503(7) -0.0076(5) -0.0085(6) -0.0023(4)
C7 0.0346(6) 0.0371(7) 0.0332(6) -0.0076(5) -0.0107(5) -0.0010(5)
C8 0.0279(6) 0.0297(6) 0.0299(6) -0.0086(4) -0.0017(5) 0.0046(5)
C9 0.0344(6) 0.0442(7) 0.0273(6) -0.0072(5) 0.0035(5) 0.0048(5)
C10 0.0267(5) 0.0204(5) 0.0295(6) -0.0006(4) 0.0055(5) -0.0009(4)
N1 0.0454(6) 0.0398(6) 0.0303(5) -0.0076(5) 0.0018(5) -0.0031(5)
O1 0.0322(4) 0.0383(5) 0.0285(4) 0.0077(3) 0.0037(3) 0.0034(4)
O2 0.0243(4) 0.0213(4) 0.0472(5) 0.0070(3) 0.0008(3) 0.0006(3)

loop_
_atom_type_symbol
_atom_type_description
_atom_type_scat_dispersion_real
_atom_type_scat_dispersion_imag
_atom_type_scat_source
C C 0.0033 0.0016 'International Tables Vol C Tables 4.2.6.8 and 6.1.1.4'
H H 0.0000 0.0000 'International Tables Vol C Tables 4.2.6.8 and 6.1.1.4'
N N 0.0061 0.0033 'International Tables Vol C Tables 4.2.6.8 and 6.1.1.4'
O O 0.0106 0.0060 'International Tables Vol C Tables 4.2.6.8 and 6.1.1.4'

loop_
_geom_angle_atom_site_label_1
_geom_angle_atom_site_label_2
_geom_angle_atom_site_label_3
_geom_angle
O2 C1 O1 119.25(10)
O2 C1 C2 120.95(10)
O1 C1 C2 119.62(9)
C10 C2 C1 108.93(8)
C10 C2 C3 111.38(9)
C1 C2 C3 116.51(9)
C4 C3 C8 111.70(9)
C4 C3 C2 111.18(9)
C8 C3 C2 107.40(9)
C5 C4 C3 112.50(10)
C6 C5 C4 123.48(11)
C5 C6 C7 124.04(11)
C6 C7 C8 112.66(10)
C9 C8 C3 109.15(9)
C9 C8 C7 112.23(10)
C3 C8 C7 111.96(9)
O1 C9 C8 113.26(9)
N1 C10 C2 177.62(12)
C1 O1 C9 121.47(9)

loop_
_geom_bond_atom_site_label_1
_geom_bond_atom_site_label_2
_geom_bond_distance
C1 O2 1.2061(13)
C1 O1 1.3281(14)
C1 C2 1.5241(15)
C2 C10 1.4661(15)
C2 C3 1.5391(13)
C3 C4 1.5234(16)
C3 C8 1.5278(15)
C4 C5 1.5034(17)
C5 C6 1.3224(18)
C6 C7 1.4935(19)
C7 C8 1.5347(16)
C8 C9 1.5042(18)
C9 O1 1.4633(15)
C10 N1 1.1412(16)
